data_4063116
_journal_name_full Organometallics
_journal_paper_doi 10.1021/om0498955
_journal_year 2004
_chemical_formula_sum 'C38 H52 Fe N2 Si2'
_chemical_formula_weight 648.85
_space_group_IT_number 2
_symmetry_cell_setting triclinic
_symmetry_space_group_name_Hall '-P 1'
_symmetry_space_group_name_H-M 'P -1'
_cell_angle_alpha 75.39(8)
_cell_angle_beta 73.74(7)
_cell_angle_gamma 66.10(5)
_cell_formula_units_Z 1
_cell_length_a 9.152(5)
_cell_length_b 9.982(8)
_cell_length_c 10.990(10)
_cell_measurement_temperature 173(2)
_cell_volume 870.1(12)
_diffrn_ambient_temperature 173(2)
_exptl_crystal_density_diffrn 1.238
_cod_database_code 4063116

loop_
_symmetry_equiv_pos_as_xyz
'x, y, z'
'-x, -y, -z'

loop_
_atom_site_label
_atom_site_type_symbol
_atom_site_fract_x
_atom_site_fract_y
_atom_site_fract_z
_atom_site_U_iso_or_equiv
_atom_site_adp_type
_atom_site_occupancy
_atom_site_symmetry_multiplicity
_atom_site_calc_flag
_atom_site_refinement_flags
_atom_site_disorder_assembly
_atom_site_disorder_group
Fe Fe 0.0020(3) 0.0416(2) -0.0261(2) 0.0388(6) Uani 0.50 1 d P . .
Si Si -0.3246(2) 0.16019(19) 0.17117(15) 0.0290(5) Uani 1 1 d . . .
N N -0.1193(6) 0.1299(6) 0.1208(5) 0.0335(13) Uani 1 1 d . . .
C1 C -0.0246(7) 0.2072(7) 0.1284(5) 0.0274(13) Uani 1 1 d . . .
C2 C 0.0424(8) 0.2820(7) 0.0226(6) 0.0309(14) Uani 1 1 d . . .
H2 H 0.1073 0.3281 0.0372 0.037 Uiso 1 1 calc R . .
C3 C 0.0146(8) 0.1891(7) 0.2602(6) 0.0312(14) Uani 1 1 d . . .
C4 C 0.1350(9) 0.2611(9) 0.2543(6) 0.0436(17) Uani 1 1 d . . .
H4C H 0.2366 0.2172 0.1947 0.065 Uiso 1 1 calc R . .
H4B H 0.1577 0.2445 0.3400 0.065 Uiso 1 1 calc R . .
H4A H 0.0882 0.3679 0.2246 0.065 Uiso 1 1 calc R . .
C5 C 0.0891(10) 0.0234(8) 0.3093(7) 0.0475(19) Uani 1 1 d . . .
H5C H 0.1886 -0.0219 0.2483 0.071 Uiso 1 1 calc R . .
H5B H 0.0106 -0.0239 0.3182 0.071 Uiso 1 1 calc R . .
H5A H 0.1159 0.0096 0.3930 0.071 Uiso 1 1 calc R . .
C6 C -0.1409(8) 0.2615(9) 0.3538(6) 0.0388(16) Uani 1 1 d . . .
H6C H -0.2215 0.2176 0.3598 0.058 Uiso 1 1 calc R . .
H6B H -0.1851 0.3683 0.3230 0.058 Uiso 1 1 calc R . .
H6A H -0.1159 0.2449 0.4386 0.058 Uiso 1 1 calc R . .
C7 C -0.4505(9) 0.3607(8) 0.1713(7) 0.0407(16) Uani 1 1 d . . .
H7C H -0.4198 0.4176 0.0882 0.061 Uiso 1 1 calc R . .
H7B H -0.4319 0.3951 0.2396 0.061 Uiso 1 1 calc R . .
H7A H -0.5662 0.3748 0.1862 0.061 Uiso 1 1 calc R . .
C8 C -0.3751(9) 0.0946(8) 0.0484(6) 0.0393(16) Uani 1 1 d . . .
H8C H -0.3098 -0.0109 0.0469 0.059 Uiso 1 1 calc R . .
H8B H -0.3507 0.1517 -0.0363 0.059 Uiso 1 1 calc R . .
H8A H -0.4913 0.1088 0.0704 0.059 Uiso 1 1 calc R . .
C9 C -0.3864(9) 0.0551(8) 0.3310(6) 0.0416(17) Uani 1 1 d . . .
H9C H -0.3211 -0.0509 0.3328 0.062 Uiso 1 1 calc R . .
H9B H -0.5022 0.0701 0.3452 0.062 Uiso 1 1 calc R . .
H9A H -0.3684 0.0909 0.3987 0.062 Uiso 1 1 calc R . .
C10 C 0.0303(7) 0.3028(7) -0.1103(6) 0.0280(13) Uani 1 1 d . . .
C11 C -0.1108(8) 0.3191(7) -0.1449(6) 0.0313(14) Uani 1 1 d . . .
H11 H -0.2026 0.3138 -0.0797 0.038 Uiso 1 1 calc R . .
C12 C -0.1219(8) 0.3433(7) -0.2751(6) 0.0330(14) Uani 1 1 d . . .
H12 H -0.2200 0.3525 -0.2957 0.040 Uiso 1 1 calc R . .
C13 C 0.0063(8) 0.3534(7) -0.3710(6) 0.0319(14) Uani 1 1 d . . .
H13 H -0.0031 0.3697 -0.4579 0.038 Uiso 1 1 calc R . .
C14 C 0.1535(8) 0.3398(7) -0.3426(6) 0.0296(13) Uani 1 1 d . . .
C15 C 0.2876(9) 0.3507(7) -0.4404(6) 0.0375(16) Uani 1 1 d . . .
H15 H 0.2775 0.3700 -0.5275 0.045 Uiso 1 1 calc R . .
C16 C 0.4299(8) 0.3346(8) -0.4142(7) 0.0395(16) Uani 1 1 d . . .
H16 H 0.5187 0.3423 -0.4819 0.047 Uiso 1 1 calc R . .
C17 C 0.4453(9) 0.3065(8) -0.2865(7) 0.0425(17) Uani 1 1 d . . .
H17 H 0.5457 0.2935 -0.2674 0.051 Uiso 1 1 calc R . .
C18 C 0.3171(8) 0.2976(8) -0.1884(6) 0.0347(15) Uani 1 1 d . . .
H18 H 0.3297 0.2799 -0.1022 0.042 Uiso 1 1 calc R . .
C19 C 0.1669(7) 0.3141(6) -0.2126(6) 0.0278(13) Uani 1 1 d . . .

loop_
_atom_site_aniso_label
_atom_site_aniso_U_11
_atom_site_aniso_U_22
_atom_site_aniso_U_33
_atom_site_aniso_U_23
_atom_site_aniso_U_13
_atom_site_aniso_U_12
Fe 0.0303(10) 0.0471(17) 0.0383(14) -0.0161(10) -0.0077(10) -0.0073(13)
Si 0.0274(10) 0.0277(10) 0.0294(9) -0.0010(6) -0.0046(7) -0.0102(8)
N 0.030(3) 0.043(3) 0.032(3) -0.007(2) -0.005(2) -0.018(3)
C1 0.023(3) 0.023(3) 0.028(3) 0.001(2) -0.006(2) -0.002(2)
C2 0.029(3) 0.029(3) 0.034(3) 0.000(2) -0.011(3) -0.010(3)
C3 0.032(3) 0.036(4) 0.026(3) -0.002(2) -0.007(2) -0.014(3)
C4 0.040(4) 0.063(5) 0.032(3) -0.007(3) -0.009(3) -0.024(4)
C5 0.060(5) 0.044(4) 0.034(3) -0.002(3) -0.017(3) -0.012(4)
C6 0.034(4) 0.055(5) 0.028(3) -0.011(3) -0.003(3) -0.016(3)
C7 0.041(4) 0.032(4) 0.042(4) 0.000(3) -0.010(3) -0.008(3)
C8 0.036(4) 0.043(4) 0.038(3) -0.006(3) -0.008(3) -0.014(3)
C9 0.043(4) 0.045(4) 0.037(3) -0.006(3) 0.002(3) -0.023(4)
C10 0.026(3) 0.020(3) 0.033(3) 0.003(2) -0.004(2) -0.008(3)
C11 0.026(3) 0.031(3) 0.037(3) 0.005(2) -0.012(3) -0.013(3)
C12 0.031(3) 0.036(4) 0.035(3) 0.003(3) -0.015(3) -0.015(3)
C13 0.037(4) 0.028(3) 0.032(3) 0.001(2) -0.013(3) -0.012(3)
C14 0.032(3) 0.017(3) 0.033(3) 0.001(2) -0.009(3) -0.004(3)
C15 0.044(4) 0.031(4) 0.031(3) 0.001(3) -0.007(3) -0.010(3)
C16 0.031(4) 0.032(4) 0.046(4) -0.001(3) 0.002(3) -0.012(3)
C17 0.030(4) 0.039(4) 0.056(4) -0.004(3) -0.010(3) -0.012(3)
C18 0.034(4) 0.035(4) 0.037(3) 0.002(3) -0.010(3) -0.017(3)
C19 0.028(3) 0.021(3) 0.034(3) 0.001(2) -0.008(2) -0.011(3)

loop_
_geom_bond_atom_site_label_1
_geom_bond_atom_site_label_2
_geom_bond_distance
_geom_bond_site_symmetry_2
_geom_bond_publ_flag
Fe N 1.881(6) . ?
Fe N 1.987(6) 2 ?
Si N 1.724(6) . ?
Si C7 1.861(7) . ?
Si C8 1.871(7) . ?
Si C9 1.871(7) . ?
N C1 1.403(8) . ?
C1 C2 1.349(8) . ?
C1 C3 1.538(8) . ?
C2 C10 1.452(9) . ?
C3 C4 1.521(10) . ?
C3 C6 1.525(9) . ?
C3 C5 1.528(10) . ?
C10 C11 1.383(9) . ?
C10 C19 1.450(8) . ?
C11 C12 1.415(9) . ?
C12 C13 1.359(9) . ?
C13 C14 1.413(9) . ?
C14 C15 1.408(9) . ?
C14 C19 1.418(8) . ?
C15 C16 1.351(10) . ?
C16 C17 1.396(10) . ?
C17 C18 1.369(10) . ?
C18 C19 1.409(9) . ?
